data_4342803
loop_
_publ_author_name
'Ahrenholtz, Spencer R.'
'Landaverde-Alvarado, Carlos'
'Whiting, Macauley'
'Lin, Shaoyang'
'Slebodnick, Carla'
'Marand, Eva'
'Morris, Amanda J.'

_publ_section_title
;
 Thermodynamic Study of CO2 Sorption by Polymorphic Microporous MOFs with
 Open Zn(II) Coordination Sites.
;
_journal_issue 9
_journal_name_full 'Inorganic chemistry'
_journal_page_first 4328
_journal_page_last 4336
_journal_paper_doi 10.1021/ic503047y
_journal_volume 54
_journal_year 2015
_chemical_formula_moiety '0.5(C68 H52 N12 O36 Zn8), 3(C3 H7 N O)'
_chemical_formula_sum 'C43 H47 N9 O21 Zn4'
_chemical_formula_weight 1287.38
_chemical_name_systematic
;
 ? 
;
_space_group_crystal_system monoclinic
_space_group_IT_number 14
_space_group_name_Hall '-P 2yn'
_space_group_name_H-M_alt 'P 1 21/n 1'
_symmetry_space_group_name_Hall '-P 2yn'
_symmetry_space_group_name_H-M 'P 1 21/n 1'
_atom_sites_solution_hydrogens geom
_atom_sites_solution_primary direct
_atom_sites_solution_secondary difmap
_audit_creation_date 2012-10-05
_audit_creation_method
;
  Olex2 1.2
  (compiled May  9 2012 12:37:22, GUI svn.r4230)
;
_cell_angle_alpha 90.00
_cell_angle_beta 105.867(2)
_cell_angle_gamma 90.00
_cell_formula_units_Z 2
_cell_length_a 14.0003(3)
_cell_length_b 12.1692(2)
_cell_length_c 14.6711(3)
_cell_measurement_reflns_used 7250
_cell_measurement_temperature 100(1)
_cell_measurement_theta_max 32.2599
_cell_measurement_theta_min 3.4510
_cell_volume 2404.32(8)
_computing_cell_refinement
;
CrysAlisPro, Agilent Technologies,
Version 1.171.35.21 (release 20-01-2012 CrysAlis171 .NET)
(compiled Jan 23 2012,18:06:46)
;
_computing_data_collection
;
CrysAlisPro, Agilent Technologies,
Version 1.171.35.21 (release 20-01-2012 CrysAlis171 .NET)
(compiled Jan 23 2012,18:06:46)
;
_computing_data_reduction
;
CrysAlisPro, Agilent Technologies,
Version 1.171.35.21 (release 20-01-2012 CrysAlis171 .NET)
(compiled Jan 23 2012,18:06:46)
;
_computing_molecular_graphics
;
O. V. Dolomanov, L. J. Bourhis, R. J. Gildea, J. A. K. Howard and H. Puschmann,
OLEX2: a complete structure solution, refinement and analysis program.
J. Appl. Cryst. (2009). 42, 339-341.
;
_computing_publication_material
;
O. V. Dolomanov, L. J. Bourhis, R. J. Gildea, J. A. K. Howard and H. Puschmann,
OLEX2: a complete structure solution, refinement and analysis program.
J. Appl. Cryst. (2009). 42, 339-341.
;
_computing_structure_refinement
;
SHELXL, G.M. Sheldrick, Acta Cryst.
(2008). A64, 112-122
;
_computing_structure_solution 'SHELXS-97 (Sheldrick, 1990)'
_diffrn_ambient_temperature 100(1)
_diffrn_detector_area_resol_mean 16.0122
_diffrn_measured_fraction_theta_full 0.995
_diffrn_measured_fraction_theta_max 0.942
_diffrn_measurement_details
;
  1 omega -111.00  -56.00   1.0000   15.0000
omega____ theta____ kappa____ phi______ frames
    -      -29.3753  178.0000  -30.0000 55

  2 omega  -74.00   21.00   1.0000   15.0000
omega____ theta____ kappa____ phi______ frames
    -      -29.3753   98.0000 -116.0000 95

  3 omega  -25.00    7.00   1.0000   15.0000
omega____ theta____ kappa____ phi______ frames
    -      -29.3753  -83.0000  117.0000 32

  4 omega  -43.00   41.00   1.0000   15.0000
omega____ theta____ kappa____ phi______ frames
    -      -29.3753   38.0000  150.0000 84

  5 omega  -25.00    0.00   1.0000   15.0000
omega____ theta____ kappa____ phi______ frames
    -      -29.3753  -82.0000  -22.0000 25

  6 omega  -43.00   16.00   1.0000   15.0000
omega____ theta____ kappa____ phi______ frames
    -      -29.3753   57.0000    0.0000 59

  7 omega  -50.00   45.00   1.0000   15.0000
omega____ theta____ kappa____ phi______ frames
    -      -29.3753    0.0000  -90.0000 95

  8 omega -100.00   -6.00   1.0000   15.0000
omega____ theta____ kappa____ phi______ frames
    -      -29.3753  -57.0000 -150.0000 94
;
_diffrn_measurement_device_type 'Xcalibur, Eos, Gemini ultra'
_diffrn_measurement_method '\w scans'
_diffrn_orient_matrix_UB_11 0.0511886000
_diffrn_orient_matrix_UB_12 0.0128167000
_diffrn_orient_matrix_UB_13 0.0174437000
_diffrn_orient_matrix_UB_21 -0.0123760000
_diffrn_orient_matrix_UB_22 0.0510637000
_diffrn_orient_matrix_UB_23 0.0170787000
_diffrn_orient_matrix_UB_31 0.0009387000
_diffrn_orient_matrix_UB_32 -0.0249604000
_diffrn_orient_matrix_UB_33 0.0439467000
_diffrn_radiation_monochromator graphite
_diffrn_radiation_type 'Mo K\a'
_diffrn_radiation_wavelength 0.7107
_diffrn_reflns_av_R_equivalents 0.0607
_diffrn_reflns_av_unetI/netI 0.0631
_diffrn_reflns_limit_h_max 20
_diffrn_reflns_limit_h_min -20
_diffrn_reflns_limit_k_max 17
_diffrn_reflns_limit_k_min -18
_diffrn_reflns_limit_l_max 21
_diffrn_reflns_limit_l_min -21
_diffrn_reflns_number 30072
_diffrn_reflns_theta_full 31.00
_diffrn_reflns_theta_max 32.33
_diffrn_reflns_theta_min 3.46
_diffrn_source 'Enhance (Mo) X-ray Source'
_exptl_absorpt_coefficient_mu 2.065
_exptl_absorpt_correction_T_max 0.898
_exptl_absorpt_correction_T_min 0.720
_exptl_absorpt_correction_type gaussian
_exptl_absorpt_process_details
;
CrysAlisPro, Agilent Technologies,
Version 1.171.35.21 (release 20-01-2012 CrysAlis171 .NET)
(compiled Jan 23 2012,18:06:46)
Numerical absorption correction based on gaussian integration over
            a multifaceted crystal model
;
_exptl_crystal_colour colourless
_exptl_crystal_colour_primary colourless
_exptl_crystal_density_diffrn 1.778
_exptl_crystal_density_method 'not measured'
_exptl_crystal_description prism
_exptl_crystal_F_000 1312
_exptl_crystal_size_max 0.1806
_exptl_crystal_size_mid 0.116
_exptl_crystal_size_min 0.0556
_refine_diff_density_max 1.696
_refine_diff_density_min -1.057
_refine_diff_density_rms 0.131
_refine_ls_extinction_method none
_refine_ls_goodness_of_fit_ref 1.040
_refine_ls_hydrogen_treatment constr
_refine_ls_matrix_type full
_refine_ls_number_parameters 359
_refine_ls_number_reflns 8062
_refine_ls_number_restraints 4
_refine_ls_restrained_S_all 1.042
_refine_ls_R_factor_all 0.0762
_refine_ls_R_factor_gt 0.0468
_refine_ls_shift/su_max 0.001
_refine_ls_shift/su_mean 0.000
_refine_ls_structure_factor_coef Fsqd
_refine_ls_weighting_details 'calc w=1/[\s^2^(Fo^2^)+(0.0409P)^2^+3.6502P] where P=(Fo^2^+2Fc^2^)/3'
_refine_ls_weighting_scheme calc
_refine_ls_wR_factor_gt 0.1008
_refine_ls_wR_factor_ref 0.1150
_reflns_number_gt 5913
_reflns_number_total 8062
_reflns_threshold_expression >2sigma(I)
_cod_data_source_file ic503047y_si_002.cif
_cod_data_source_block cs1905
_cod_depositor_comments 'Adding full bibliography for 4342803--4342804.cif.'
_cod_original_cell_volume 2404.33(8)
_cod_database_code 4342803
_chemical_oxdiff_formula 'C43 H47 N9 O21 Zn4'
_chemical_oxdiff_usercomment 'Mack Whiting/Amanda Morris'

loop_
_space_group_symop_id
_space_group_symop_operation_xyz
1 'x, y, z'
2 '-x+1/2, y+1/2, -z+1/2'
3 '-x, -y, -z'
4 'x-1/2, -y-1/2, z-1/2'

loop_
_atom_site_label
_atom_site_type_symbol
_atom_site_fract_x
_atom_site_fract_y
_atom_site_fract_z
_atom_site_U_iso_or_equiv
_atom_site_adp_type
_atom_site_occupancy
_atom_site_symmetry_multiplicity
_atom_site_calc_flag
_atom_site_refinement_flags
_atom_site_disorder_assembly
_atom_site_disorder_group
Zn1 Zn 0.35037(2) 0.52140(3) 0.65771(2) 0.01162(8) Uani 1 1 d . . .
Zn2 Zn 0.19539(2) 0.74271(2) 0.57481(2) 0.01018(8) Uani 1 1 d . . .
O1 O 0.20978(15) 0.56795(16) 0.59683(13) 0.0125(4) Uani 1 1 d . . .
O2 O 0.17537(19) 0.41115(18) 0.51503(16) 0.0274(5) Uani 1 1 d . . .
O3 O -0.17637(15) 0.71376(16) 0.17490(13) 0.0147(4) Uani 1 1 d . . .
O4 O -0.10361(17) 0.86364(17) 0.25475(15) 0.0197(4) Uani 1 1 d . . .
O5 O 0.32892(15) 0.40174(16) 0.75069(14) 0.0154(4) Uani 1 1 d . . .
O6 O 0.39140(15) 0.24611(16) 0.82697(13) 0.0137(4) Uani 1 1 d . . .
O7 O 0.71226(16) 0.26643(17) 0.52288(14) 0.0162(4) Uani 1 1 d . . .
O8 O 0.61254(19) 0.4068(2) 0.45719(17) 0.0287(6) Uani 1 1 d . . .
O9 O 0.15546(15) 0.90057(16) 0.52613(14) 0.0142(4) Uani 1 1 d . . .
N1 N 0.07964(17) 0.67905(19) 0.46227(15) 0.0116(4) Uani 1 1 d . . .
N2 N 0.46331(19) 0.4075(2) 0.65702(17) 0.0163(5) Uani 1 1 d . . .
N3 N 0.1847(2) 1.0846(2) 0.53813(19) 0.0211(5) Uani 1 1 d . . .
C1 C 0.0804(2) 0.5691(2) 0.45302(19) 0.0131(5) Uani 1 1 d . . .
C2 C 0.0147(2) 0.5141(2) 0.3790(2) 0.0182(6) Uani 1 1 d . . .
H2 H 0.0149 0.4362 0.3756 0.022 Uiso 1 1 calc R . .
C3 C -0.0515(2) 0.5756(2) 0.3101(2) 0.0181(6) Uani 1 1 d . . .
H3 H -0.0975 0.5401 0.2589 0.022 Uiso 1 1 calc R . .
C4 C -0.0498(2) 0.6892(2) 0.31682(19) 0.0145(5) Uani 1 1 d . . .
C5 C 0.0164(2) 0.7376(2) 0.39546(19) 0.0135(5) Uani 1 1 d . . .
H5 H 0.0164 0.8153 0.4016 0.016 Uiso 1 1 calc R . .
C6 C 0.1603(2) 0.5083(2) 0.5262(2) 0.0156(5) Uani 1 1 d . . .
C7 C -0.1165(2) 0.7610(2) 0.2426(2) 0.0139(5) Uani 1 1 d . . .
C8 C 0.4622(2) 0.3166(2) 0.70909(19) 0.0146(5) Uani 1 1 d . . .
C9 C 0.5232(2) 0.2276(3) 0.7070(2) 0.0208(6) Uani 1 1 d . . .
H9 H 0.5231 0.1654 0.7460 0.025 Uiso 1 1 calc R . .
C10 C 0.5851(2) 0.2306(3) 0.6464(2) 0.0208(6) Uani 1 1 d . . .
H10 H 0.6268 0.1699 0.6432 0.025 Uiso 1 1 calc R . .
C11 C 0.5848(2) 0.3231(2) 0.5913(2) 0.0168(6) Uani 1 1 d . . .
C12 C 0.5251(2) 0.4110(2) 0.6018(2) 0.0190(6) Uani 1 1 d . . .
H12 H 0.5284 0.4769 0.5680 0.023 Uiso 1 1 calc R . .
C13 C 0.3880(2) 0.3214(2) 0.76761(19) 0.0126(5) Uani 1 1 d . . .
C14 C 0.6432(2) 0.3319(2) 0.5182(2) 0.0173(6) Uani 1 1 d . . .
C15 C 0.1996(2) 0.9825(2) 0.5685(2) 0.0164(6) Uani 1 1 d . . .
H15 H 0.2478 0.9704 0.6273 0.020 Uiso 1 1 calc R . .
C16 C 0.1146(3) 1.1114(3) 0.4474(3) 0.0334(9) Uani 1 1 d . . .
H16A H 0.1500 1.1158 0.3984 0.050 Uiso 1 1 calc R . .
H16B H 0.0832 1.1823 0.4523 0.050 Uiso 1 1 calc R . .
H16C H 0.0636 1.0542 0.4305 0.050 Uiso 1 1 calc R . .
C17 C 0.2460(3) 1.1734(3) 0.5901(3) 0.0322(8) Uani 1 1 d . . .
H17A H 0.2798 1.1484 0.6543 0.048 Uiso 1 1 calc R . .
H17B H 0.2039 1.2367 0.5935 0.048 Uiso 1 1 calc R . .
H17C H 0.2954 1.1947 0.5573 0.048 Uiso 1 1 calc R . .
N4 N 0.3025(3) 0.3932(4) 0.2925(3) 0.0522(11) Uani 1 1 d . . .
O10A O 0.2203(7) 0.5433(7) 0.2179(6) 0.112(3) Uani 0.701(10) 1 d P A 1
C18A C 0.2431(6) 0.4805(8) 0.2892(8) 0.063(3) Uani 0.701(10) 1 d P A 1
H18A H 0.2177 0.4955 0.3417 0.076 Uiso 0.701(10) 1 calc PR A 1
C19A C 0.3461(5) 0.3621(8) 0.2231(5) 0.049(2) Uani 0.701(10) 1 d P A 1
H19A H 0.3165 0.4037 0.1650 0.074 Uiso 0.701(10) 1 calc PR A 1
H19B H 0.3353 0.2833 0.2104 0.074 Uiso 0.701(10) 1 calc PR A 1
H19C H 0.4175 0.3771 0.2444 0.074 Uiso 0.701(10) 1 calc PR A 1
C20 C 0.3211(8) 0.3266(8) 0.3790(6) 0.079(3) Uani 0.701(10) 1 d P A 1
H20A H 0.2974 0.2515 0.3625 0.118 Uiso 0.701(10) 1 calc PR A 1
H20B H 0.2859 0.3587 0.4218 0.118 Uiso 0.701(10) 1 calc PR A 1
H20C H 0.3926 0.3253 0.4103 0.118 Uiso 0.701(10) 1 calc PR A 1
O10B O 0.2021(16) 0.5263(18) 0.2964(16) 0.105(7) Uiso 0.299(10) 1 d P A 2
C18B C 0.259(2) 0.419(2) 0.343(2) 0.089(8) Uiso 0.299(10) 1 d P A 2
H18B H 0.2566 0.3835 0.3999 0.106 Uiso 0.299(10) 1 calc PR A 2
C19B C 0.3338(17) 0.430(2) 0.2022(15) 0.067(6) Uiso 0.299(10) 1 d P A 2
H19D H 0.4053 0.4448 0.2196 0.100 Uiso 0.299(10) 1 calc PR A 2
H19E H 0.2977 0.4974 0.1762 0.100 Uiso 0.299(10) 1 calc PR A 2
H19F H 0.3178 0.3720 0.1544 0.100 Uiso 0.299(10) 1 calc PR A 2
C20B C 0.363(2) 0.279(2) 0.325(2) 0.100(9) Uiso 0.299(10) 1 d P A 2
H20D H 0.3408 0.2243 0.2750 0.150 Uiso 0.299(10) 1 calc PR A 2
H20E H 0.3491 0.2528 0.3834 0.150 Uiso 0.299(10) 1 calc PR A 2
H20F H 0.4339 0.2926 0.3366 0.150 Uiso 0.299(10) 1 calc PR A 2
O12 O 0.6469(9) -0.0738(17) 0.5475(14) 0.250(9) Uiso 0.50 1 d PGU B -1
N6 N 0.4989(9) -0.0023(10) 0.5016(8) 0.169(5) Uiso 1 1 d PGU B -1
C21 C 0.5876(10) -0.0135(14) 0.4944(11) 0.201(8) Uiso 0.50 1 d PGU B -1
H21 H 0.6068 0.0322 0.4367 0.241 Uiso 0.50 1 d PG B -1
C22 C 0.4533(10) -0.0463(12) 0.5683(9) 0.102(5) Uiso 0.50 1 d PGU B -1
H22A H 0.5109 -0.0983 0.6124 0.154 Uiso 0.50 1 d PG B -1
H22B H 0.4310 0.0153 0.6128 0.154 Uiso 0.50 1 d PG B -1
H22C H 0.3886 -0.0968 0.5346 0.154 Uiso 0.50 1 d PG B -1
C23 C 0.4276(15) 0.0798(14) 0.4305(11) 0.141(7) Uiso 0.50 1 d PGU B -1
H23A H 0.3613 0.0366 0.3890 0.211 Uiso 0.50 1 d PG B -1
H23B H 0.4665 0.1132 0.3816 0.211 Uiso 0.50 1 d PG B -1
H23C H 0.4036 0.1485 0.4672 0.211 Uiso 0.50 1 d PG B -1

loop_
_atom_site_aniso_label
_atom_site_aniso_U_11
_atom_site_aniso_U_22
_atom_site_aniso_U_33
_atom_site_aniso_U_23
_atom_site_aniso_U_13
_atom_site_aniso_U_12
Zn1 0.01227(16) 0.01092(14) 0.01161(15) 0.00146(11) 0.00315(12) 0.00218(12)
Zn2 0.00962(15) 0.00989(14) 0.00958(14) -0.00049(11) 0.00015(11) 0.00051(11)
O1 0.0126(10) 0.0119(9) 0.0114(9) -0.0002(7) 0.0006(7) 0.0005(7)
O2 0.0369(15) 0.0149(10) 0.0232(12) -0.0015(9) -0.0040(10) 0.0084(10)
O3 0.0145(10) 0.0148(9) 0.0117(9) 0.0012(7) -0.0018(8) -0.0014(8)
O4 0.0227(12) 0.0149(10) 0.0161(10) 0.0010(8) -0.0036(8) 0.0006(8)
O5 0.0162(10) 0.0132(9) 0.0181(10) 0.0045(8) 0.0069(8) 0.0025(8)
O6 0.0161(10) 0.0134(9) 0.0123(9) 0.0033(7) 0.0051(8) 0.0013(8)
O7 0.0145(10) 0.0191(10) 0.0159(10) 0.0035(8) 0.0057(8) 0.0047(8)
O8 0.0315(14) 0.0323(13) 0.0298(12) 0.0181(10) 0.0211(11) 0.0201(11)
O9 0.0151(10) 0.0102(9) 0.0150(9) -0.0003(7) 0.0003(8) 0.0005(7)
N1 0.0119(11) 0.0117(10) 0.0092(10) -0.0020(8) -0.0002(8) -0.0015(8)
N2 0.0192(13) 0.0152(11) 0.0163(12) 0.0037(9) 0.0075(10) 0.0039(9)
N3 0.0243(14) 0.0117(11) 0.0229(13) 0.0026(10) -0.0010(11) -0.0010(10)
C1 0.0140(13) 0.0109(12) 0.0127(12) -0.0001(10) 0.0006(10) 0.0006(10)
C2 0.0244(16) 0.0113(12) 0.0163(13) -0.0023(10) 0.0014(12) 0.0010(11)
C3 0.0185(15) 0.0163(13) 0.0162(13) -0.0024(11) -0.0011(11) -0.0019(11)
C4 0.0135(13) 0.0150(13) 0.0129(12) -0.0004(10) 0.0001(10) -0.0002(10)
C5 0.0143(13) 0.0111(12) 0.0138(12) 0.0018(10) 0.0016(10) 0.0017(10)
C6 0.0188(14) 0.0137(12) 0.0123(12) -0.0001(10) 0.0011(11) 0.0013(10)
C7 0.0114(13) 0.0162(13) 0.0139(12) 0.0010(10) 0.0030(10) 0.0012(10)
C8 0.0141(13) 0.0161(13) 0.0133(12) 0.0028(10) 0.0033(10) 0.0018(10)
C9 0.0236(16) 0.0168(13) 0.0250(15) 0.0087(12) 0.0118(13) 0.0071(12)
C10 0.0241(16) 0.0191(14) 0.0225(15) 0.0055(12) 0.0118(13) 0.0068(12)
C11 0.0170(14) 0.0177(13) 0.0167(13) 0.0042(11) 0.0062(11) 0.0026(11)
C12 0.0222(16) 0.0171(13) 0.0194(14) 0.0070(11) 0.0089(12) 0.0044(12)
C13 0.0135(13) 0.0130(12) 0.0106(12) -0.0019(10) 0.0023(10) -0.0023(10)
C14 0.0195(15) 0.0187(14) 0.0159(13) 0.0036(11) 0.0084(12) 0.0029(11)
C15 0.0172(14) 0.0135(12) 0.0168(13) 0.0031(11) 0.0017(11) -0.0008(11)
C16 0.032(2) 0.0215(16) 0.0356(19) 0.0137(15) -0.0092(16) 0.0019(14)
C17 0.039(2) 0.0135(14) 0.038(2) 0.0012(14) 0.0003(17) -0.0082(14)
N4 0.046(2) 0.070(3) 0.044(2) -0.025(2) 0.0200(19) -0.021(2)
O10A 0.129(7) 0.105(6) 0.093(6) 0.009(5) 0.013(5) 0.025(5)
C18A 0.037(4) 0.065(5) 0.081(6) -0.030(5) 0.004(4) 0.010(4)
C19A 0.035(4) 0.074(6) 0.044(4) -0.018(4) 0.020(3) -0.013(3)
C20 0.113(8) 0.071(6) 0.061(5) -0.004(4) 0.040(5) -0.014(6)

loop_
_atom_type_symbol
_atom_type_description
_atom_type_scat_dispersion_real
_atom_type_scat_dispersion_imag
_atom_type_scat_source
C C 0.0033 0.0016 'International Tables Vol C Tables 4.2.6.8 and 6.1.1.4'
H H 0.0000 0.0000 'International Tables Vol C Tables 4.2.6.8 and 6.1.1.4'
N N 0.0061 0.0033 'International Tables Vol C Tables 4.2.6.8 and 6.1.1.4'
O O 0.0106 0.0060 'International Tables Vol C Tables 4.2.6.8 and 6.1.1.4'
Zn Zn 0.2839 1.4301 'International Tables Vol C Tables 4.2.6.8 and 6.1.1.4'

loop_
_exptl_crystal_face_index_h
_exptl_crystal_face_index_k
_exptl_crystal_face_index_l
_exptl_crystal_face_perp_dist
_exptl_oxdiff_crystal_face_indexfrac_h
_exptl_oxdiff_crystal_face_indexfrac_k
_exptl_oxdiff_crystal_face_indexfrac_l
_exptl_oxdiff_crystal_face_x
_exptl_oxdiff_crystal_face_y
_exptl_oxdiff_crystal_face_z
0 0 -1 0.0278 -0.0000 0.0000 -1.0000 -0.0174 -0.0171 -0.0439
0 0 1 0.0278 0.0000 -0.0000 1.0000 0.0174 0.0171 0.0439
0 -1 0 0.0903 0.0000 -1.0000 -0.0000 -0.0128 -0.0511 0.0250
0 1 0 0.0903 -0.0000 1.0000 0.0000 0.0128 0.0511 -0.0250
-1 0 1 0.0366 -1.0000 -0.0000 1.0000 -0.0337 0.0295 0.0430
2 0 -1 0.0446 2.0000 0.0000 -1.0000 0.0849 -0.0418 -0.0421
-16 -8 11 0.0476 -16.0000 -8.0000 11.0000 -0.7297 -0.0226 0.6681
-13 7 -9 0.0610 -13.0000 7.0000 -9.0000 -0.7327 0.3646 -0.5824

loop_
_geom_angle_atom_site_label_1
_geom_angle_atom_site_label_2
_geom_angle_atom_site_label_3
_geom_angle
_geom_angle_site_symmetry_1
_geom_angle_site_symmetry_3
O1 Zn1 O5 100.96(8) . .
O1 Zn1 O8 87.29(9) . 3_666
O1 Zn1 N2 146.09(9) . .
O4 Zn1 O1 101.99(9) 4_676 .
O4 Zn1 O5 95.77(9) 4_676 .
O4 Zn1 O8 100.48(10) 4_676 3_666
O4 Zn1 N2 111.88(10) 4_676 .
O5 Zn1 O8 159.85(9) . 3_666
O5 Zn1 N2 77.56(9) . .
O8 Zn1 N2 85.33(9) 3_666 .
O1 Zn2 O7 90.01(8) . 3_666
O3 Zn2 O1 96.89(8) 4_676 .
O3 Zn2 O6 93.46(8) 4_676 2_556
O3 Zn2 O7 85.62(8) 4_676 3_666
O3 Zn2 O9 96.20(8) 4_676 .
O3 Zn2 N1 169.82(9) 4_676 .
O6 Zn2 O1 87.99(7) 2_556 .
O6 Zn2 O7 177.68(8) 2_556 3_666
O9 Zn2 O1 166.67(8) . .
O9 Zn2 O6 93.74(8) . 2_556
O9 Zn2 O7 88.47(8) . 3_666
O9 Zn2 N1 89.63(8) . .
N1 Zn2 O1 77.05(8) . .
N1 Zn2 O6 94.49(8) . 2_556
N1 Zn2 O7 86.20(8) . 3_666
Zn1 O1 Zn2 112.69(9) . .
C6 O1 Zn1 116.20(18) . .
C6 O1 Zn2 115.10(17) . .
C7 O3 Zn2 135.61(19) . 4_575
C7 O4 Zn1 126.22(19) . 4_575
C13 O5 Zn1 117.97(18) . .
C13 O6 Zn2 124.34(18) . 2_546
C14 O7 Zn2 126.14(18) . 3_666
C14 O8 Zn1 139.5(2) . 3_666
C15 O9 Zn2 121.29(19) . .
C1 N1 Zn2 114.62(18) . .
C5 N1 Zn2 126.15(19) . .
C5 N1 C1 118.7(2) . .
C8 N2 Zn1 114.39(19) . .
C12 N2 Zn1 126.3(2) . .
C12 N2 C8 118.7(3) . .
C15 N3 C16 121.7(3) . .
C15 N3 C17 120.4(3) . .
C17 N3 C16 117.7(3) . .
N1 C1 C2 122.4(3) . .
N1 C1 C6 116.1(2) . .
C2 C1 C6 121.5(2) . .
C3 C2 C1 118.5(3) . .
C4 C3 C2 119.4(3) . .
C3 C4 C5 118.3(3) . .
C3 C4 C7 122.2(3) . .
C5 C4 C7 119.5(3) . .
N1 C5 C4 122.6(3) . .
O1 C6 C1 115.0(2) . .
O2 C6 O1 125.0(3) . .
O2 C6 C1 120.0(3) . .
O3 C7 O4 127.1(3) . .
O3 C7 C4 117.2(2) . .
O4 C7 C4 115.7(2) . .
N2 C8 C9 121.8(3) . .
N2 C8 C13 113.9(2) . .
C9 C8 C13 124.3(3) . .
C8 C9 C10 119.1(3) . .
C11 C10 C9 119.1(3) . .
C10 C11 C12 117.8(3) . .
C10 C11 C14 123.6(3) . .
C12 C11 C14 118.6(3) . .
N2 C12 C11 123.3(3) . .
O5 C13 C8 115.6(2) . .
O6 C13 O5 126.9(3) . .
O6 C13 C8 117.5(2) . .
O7 C14 O8 127.6(3) . .
O7 C14 C11 118.5(3) . .
O8 C14 C11 113.9(3) . .
O9 C15 N3 125.1(3) . .
C18A N4 C19A 126.0(7) . .
C18A N4 C20 115.5(7) . .
C19A N4 C20 118.6(7) . .
C20 N4 C19B 149.7(10) . .
C20 N4 C20B 47.0(10) . .
C18B N4 C20 65.4(16) . .
C18B N4 C19B 143.4(19) . .
C18B N4 C20B 111.8(19) . .
C19B N4 C20B 104.6(13) . .
O10A C18A N4 121.5(9) . .
N4 C18B O10B 104(2) . .
C21 N6 C22 130.4 . .
C21 N6 C23 117.6 . .
C22 N6 C23 111.9 . .
O12 C21 N6 121.2 . .

loop_
_geom_bond_atom_site_label_1
_geom_bond_atom_site_label_2
_geom_bond_distance
_geom_bond_site_symmetry_2
Zn1 O1 2.008(2) .
Zn1 O4 1.974(2) 4_676
Zn1 O5 2.073(2) .
Zn1 O8 2.086(2) 3_666
Zn1 N2 2.105(2) .
Zn2 O1 2.1523(19) .
Zn2 O3 2.054(2) 4_676
Zn2 O6 2.124(2) 2_556
Zn2 O7 2.180(2) 3_666
Zn2 O9 2.0724(19) .
Zn2 N1 2.119(2) .
O1 C6 1.299(3) .
O2 C6 1.220(3) .
O3 Zn2 2.054(2) 4_575
O3 C7 1.251(3) .
O4 Zn1 1.974(2) 4_575
O4 C7 1.268(3) .
O5 C13 1.260(3) .
O6 Zn2 2.1243(19) 2_546
O6 C13 1.256(3) .
O7 Zn2 2.180(2) 3_666
O7 C14 1.241(3) .
O8 Zn1 2.086(2) 3_666
O8 C14 1.267(4) .
O9 C15 1.246(3) .
N1 C1 1.345(3) .
N1 C5 1.333(3) .
N2 C8 1.346(4) .
N2 C12 1.338(4) .
N3 C15 1.318(4) .
N3 C16 1.458(4) .
N3 C17 1.458(4) .
C1 C2 1.389(4) .
C1 C6 1.514(4) .
C2 C3 1.388(4) .
C3 C4 1.385(4) .
C4 C5 1.398(4) .
C4 C7 1.505(4) .
C8 C9 1.385(4) .
C8 C13 1.519(4) .
C9 C10 1.401(4) .
C10 C11 1.386(4) .
C11 C12 1.392(4) .
C11 C14 1.519(4) .
N4 C18A 1.341(9) .
N4 C19A 1.376(7) .
N4 C20 1.467(10) .
N4 C18B 1.12(3) .
N4 C19B 1.57(2) .
N4 C20B 1.62(3) .
O10A C18A 1.264(12) .
O10B C18B 1.59(3) .
O12 C21 1.2167 .
N6 C21 1.2822 .
N6 C22 1.4112 .
N6 C23 1.5855 .
